data_7232231
loop_
_publ_author_name
'Tarai, Arup'
'Baruah, Jubaraj Bikash'

_publ_section_title
;
 Separation or combination of non-covalently linked partners provides
 polymorphs of N-(aryl)-2-(propan-2-ylidene)hydrazine carbothioamides
;
_journal_issue 9
_journal_name_full CrystEngComm
_journal_page_first 1397
_journal_paper_doi 10.1039/C8CE02000K
_journal_volume 21
_journal_year 2019
_chemical_formula_moiety 'C10 H12 N4 O2 S'
_chemical_formula_sum 'C10 H12 N4 O2 S'
_chemical_formula_weight 252.30
_space_group_crystal_system triclinic
_space_group_IT_number 2
_space_group_name_Hall '-P 1'
_space_group_name_H-M_alt 'P -1'
_symmetry_space_group_name_Hall '-P 1'
_symmetry_space_group_name_H-M 'P -1'
_atom_sites_solution_hydrogens mixed
_audit_creation_method SHELXL-2014/7
_audit_update_record
;
2019-01-17 deposited with the CCDC.
2019-01-21 downloaded from the CCDC.
;
_cell_angle_alpha 81.848(12)
_cell_angle_beta 72.076(13)
_cell_angle_gamma 81.359(13)
_cell_formula_units_Z 2
_cell_length_a 6.5101(11)
_cell_length_b 9.7530(16)
_cell_length_c 10.3547(19)
_cell_measurement_reflns_used 1870
_cell_measurement_temperature 296(2)
_cell_measurement_theta_max 20.15
_cell_measurement_theta_min 2.35
_cell_volume 615.24(19)
_computing_structure_refinement 'SHELXL-2014/7 (Sheldrick, 2014)'
_diffrn_ambient_temperature 296(2)
_diffrn_measured_fraction_theta_full 0.969
_diffrn_measured_fraction_theta_max 0.969
_diffrn_measurement_device_type 'CCD area detector'
_diffrn_measurement_method 'phi and omega scans'
_diffrn_radiation_type MoK\a
_diffrn_radiation_wavelength 0.71073
_diffrn_reflns_av_R_equivalents 0.0239
_diffrn_reflns_av_unetI/netI 0.0255
_diffrn_reflns_Laue_measured_fraction_full 0.969
_diffrn_reflns_Laue_measured_fraction_max 0.969
_diffrn_reflns_limit_h_max 7
_diffrn_reflns_limit_h_min -7
_diffrn_reflns_limit_k_max 11
_diffrn_reflns_limit_k_min -11
_diffrn_reflns_limit_l_max 12
_diffrn_reflns_limit_l_min -12
_diffrn_reflns_number 6972
_diffrn_reflns_point_group_measured_fraction_full 0.969
_diffrn_reflns_point_group_measured_fraction_max 0.969
_diffrn_reflns_theta_full 25.036
_diffrn_reflns_theta_max 25.036
_diffrn_reflns_theta_min 2.078
_exptl_absorpt_coefficient_mu 0.259
_exptl_absorpt_correction_T_max 0.972
_exptl_absorpt_correction_T_min 0.937
_exptl_absorpt_correction_type multi-scan
_exptl_absorpt_process_details multi-scan
_exptl_crystal_colour Yellow
_exptl_crystal_density_diffrn 1.362
_exptl_crystal_description Plate
_exptl_crystal_F_000 264
_exptl_crystal_size_max 0.30
_exptl_crystal_size_mid 0.21
_exptl_crystal_size_min 0.11
_refine_diff_density_max 0.264
_refine_diff_density_min -0.183
_refine_diff_density_rms 0.035
_refine_ls_extinction_method none
_refine_ls_goodness_of_fit_ref 1.071
_refine_ls_hydrogen_treatment mixed
_refine_ls_matrix_type full
_refine_ls_number_parameters 164
_refine_ls_number_reflns 2117
_refine_ls_number_restraints 0
_refine_ls_restrained_S_all 1.071
_refine_ls_R_factor_all 0.0625
_refine_ls_R_factor_gt 0.0428
_refine_ls_shift/su_max 0.000
_refine_ls_shift/su_mean 0.000
_refine_ls_structure_factor_coef Fsqd
_refine_ls_weighting_details 'w=1/[\s^2^(Fo^2^)+(0.0500P)^2^+0.1354P] where P=(Fo^2^+2Fc^2^)/3'
_refine_ls_weighting_scheme calc
_refine_ls_wR_factor_gt 0.1059
_refine_ls_wR_factor_ref 0.1161
_reflns_Friedel_coverage 0.000
_reflns_number_gt 1505
_reflns_number_total 2117
_reflns_threshold_expression 'I > 2\s(I)'
_cod_data_source_file c8ce02000k2.cif
_cod_data_source_block NitroPoly2
_cod_depositor_comments 'Adding full bibliography for 7232228--7232231.cif.'
_cod_database_code 7232231
_shelx_shelxl_version_number 2014/7
_shelx_space_group_comment
;
The symmetry employed for this shelxl refinement is uniquely defined
by the following loop, which should always be used as a source of
symmetry information in preference to the above space-group names.
They are only intended as comments.
;

loop_
_space_group_symop_operation_xyz
'x, y, z'
'-x, -y, -z'

loop_
_atom_site_label
_atom_site_type_symbol
_atom_site_fract_x
_atom_site_fract_y
_atom_site_fract_z
_atom_site_U_iso_or_equiv
_atom_site_adp_type
_atom_site_occupancy
_atom_site_site_symmetry_order
_atom_site_calc_flag
_atom_site_refinement_flags_posn
_atom_site_refinement_flags_adp
S1 S 1.43519(11) 0.19583(7) 0.06138(8) 0.0828(3) Uani 1 1 d . .
C4 C 1.2230(4) 0.1988(2) 0.0029(2) 0.0564(6) Uani 1 1 d . .
C10 C 0.7346(4) 0.4381(2) 0.1473(2) 0.0628(6) Uani 1 1 d . .
H10 H 0.6638 0.4181 0.0879 0.075 Uiso 1 1 calc R U
C5 C 0.9407(4) 0.3726(2) 0.1404(2) 0.0547(6) Uani 1 1 d . .
C2 C 1.0946(4) 0.0574(3) -0.2528(2) 0.0611(6) Uani 1 1 d . .
C8 C 0.7374(4) 0.5626(2) 0.3269(2) 0.0607(6) Uani 1 1 d . .
C9 C 0.6321(4) 0.5324(2) 0.2408(2) 0.0652(6) Uani 1 1 d . .
H9 H 0.4927 0.5750 0.2453 0.078 Uiso 1 1 calc R U
C7 C 0.9439(4) 0.5021(3) 0.3196(3) 0.0802(8) Uani 1 1 d . .
H7 H 1.0152 0.5258 0.3772 0.096 Uiso 1 1 calc R U
C1 C 1.2938(4) -0.0344(3) -0.3198(3) 0.0783(8) Uani 1 1 d . .
H1A H 1.4180 0.0164 -0.3444 0.117 Uiso 1 1 calc R U
H1B H 1.2773 -0.0637 -0.4004 0.117 Uiso 1 1 calc R U
H1C H 1.3140 -0.1147 -0.2578 0.117 Uiso 1 1 calc R U
C3 C 0.9062(4) 0.0726(3) -0.3090(3) 0.0948(9) Uani 1 1 d . .
H3A H 0.7854 0.1272 -0.2528 0.142 Uiso 1 1 calc R U
H3B H 0.8663 -0.0179 -0.3104 0.142 Uiso 1 1 calc R U
H3C H 0.9457 0.1183 -0.4002 0.142 Uiso 1 1 calc R U
C6 C 1.0469(4) 0.4064(3) 0.2277(3) 0.0799(8) Uani 1 1 d . .
H6 H 1.1864 0.3646 0.2240 0.096 Uiso 1 1 calc R U
N2 N 1.2408(3) 0.1209(2) -0.0990(2) 0.0601(5) Uani 1 1 d . .
N1 N 1.0690(3) 0.1277(2) -0.15241(18) 0.0604(5) Uani 1 1 d . .
N3 N 1.0265(3) 0.2761(2) 0.0429(2) 0.0594(5) Uani 1 1 d . .
N4 N 0.6297(4) 0.6624(2) 0.4279(2) 0.0752(6) Uani 1 1 d . .
O2 O 0.4474(4) 0.7158(2) 0.4312(2) 0.1049(7) Uani 1 1 d . .
O1 O 0.7262(4) 0.6874(2) 0.5046(2) 0.1035(7) Uani 1 1 d . .
H2 H 1.351(4) 0.059(3) -0.116(2) 0.076(8) Uiso 1 1 d . .
H3 H 0.940(4) 0.263(2) -0.003(2) 0.067(7) Uiso 1 1 d . .

loop_
_atom_site_aniso_label
_atom_site_aniso_U_11
_atom_site_aniso_U_22
_atom_site_aniso_U_33
_atom_site_aniso_U_23
_atom_site_aniso_U_13
_atom_site_aniso_U_12
S1 0.0724(5) 0.0702(5) 0.1245(6) -0.0380(4) -0.0537(4) 0.0132(3)
C4 0.0575(13) 0.0457(13) 0.0672(14) -0.0088(11) -0.0209(11) -0.0011(10)
C10 0.0568(13) 0.0605(15) 0.0761(15) -0.0169(12) -0.0245(12) -0.0025(11)
C5 0.0588(13) 0.0489(14) 0.0575(13) -0.0088(10) -0.0187(11) -0.0025(10)
C2 0.0609(14) 0.0660(16) 0.0566(14) -0.0101(12) -0.0153(11) -0.0082(11)
C8 0.0690(15) 0.0538(15) 0.0543(13) -0.0086(11) -0.0133(11) 0.0016(11)
C9 0.0572(14) 0.0602(16) 0.0777(16) -0.0143(13) -0.0192(12) 0.0003(11)
C7 0.0845(18) 0.094(2) 0.0723(16) -0.0320(15) -0.0392(14) 0.0150(15)
C1 0.0840(18) 0.0775(19) 0.0723(16) -0.0257(14) -0.0191(14) 0.0036(14)
C3 0.0785(19) 0.131(3) 0.0868(19) -0.0394(18) -0.0347(16) -0.0002(17)
C6 0.0733(17) 0.095(2) 0.0791(17) -0.0353(15) -0.0382(14) 0.0255(14)
N2 0.0554(12) 0.0564(13) 0.0721(13) -0.0208(10) -0.0234(10) 0.0061(10)
N1 0.0536(11) 0.0680(13) 0.0623(11) -0.0149(10) -0.0191(9) -0.0031(9)
N3 0.0567(11) 0.0596(13) 0.0674(12) -0.0187(10) -0.0255(10) 0.0032(9)
N4 0.0872(16) 0.0677(15) 0.0638(13) -0.0132(11) -0.0159(12) 0.0052(12)
O2 0.0940(15) 0.1098(17) 0.1074(16) -0.0488(13) -0.0288(12) 0.0337(13)
O1 0.1220(17) 0.1131(17) 0.0847(13) -0.0461(12) -0.0423(13) 0.0175(13)

loop_
_atom_type_symbol
_atom_type_description
_atom_type_scat_dispersion_real
_atom_type_scat_dispersion_imag
_atom_type_scat_source
C C 0.0033 0.0016 'International Tables Vol C Tables 4.2.6.8 and 6.1.1.4'
H H 0.0000 0.0000 'International Tables Vol C Tables 4.2.6.8 and 6.1.1.4'
N N 0.0061 0.0033 'International Tables Vol C Tables 4.2.6.8 and 6.1.1.4'
O O 0.0106 0.0060 'International Tables Vol C Tables 4.2.6.8 and 6.1.1.4'
S S 0.1246 0.1234 'International Tables Vol C Tables 4.2.6.8 and 6.1.1.4'

loop_
_geom_angle_atom_site_label_1
_geom_angle_atom_site_label_2
_geom_angle_atom_site_label_3
_geom_angle
N2 C4 N3 113.24(19)
N2 C4 S1 119.30(17)
N3 C4 S1 127.43(17)
C9 C10 C5 121.2(2)
C10 C5 C6 118.7(2)
C10 C5 N3 115.95(19)
C6 C5 N3 125.3(2)
N1 C2 C3 115.7(2)
N1 C2 C1 126.7(2)
C3 C2 C1 117.6(2)
C9 C8 C7 120.8(2)
C9 C8 N4 120.0(2)
C7 C8 N4 119.3(2)
C8 C9 C10 119.3(2)
C8 C7 C6 120.4(2)
C7 C6 C5 119.6(2)
C4 N2 N1 119.68(19)
C2 N1 N2 118.09(19)
C4 N3 C5 132.5(2)
O2 N4 O1 123.1(2)
O2 N4 C8 118.0(2)
O1 N4 C8 119.0(2)

loop_
_geom_bond_atom_site_label_1
_geom_bond_atom_site_label_2
_geom_bond_distance
S1 C4 1.665(2)
C4 N2 1.354(3)
C4 N3 1.360(3)
C10 C9 1.378(3)
C10 C5 1.382(3)
C5 C6 1.393(3)
C5 N3 1.407(3)
C2 N1 1.280(3)
C2 C3 1.492(3)
C2 C1 1.496(3)
C8 C9 1.364(3)
C8 C7 1.369(3)
C8 N4 1.472(3)
C7 C6 1.378(3)
N2 N1 1.382(3)
N4 O2 1.215(3)
N4 O1 1.221(3)
